data_7061691
loop_
_publ_author_name
'Radiush, Ekaterina A.'
'Pritchina, Elena A.'
'Chulanova, Elena A.'
'Dmitriev, Alexey A.'
'Bagryanskaya, Irina Yu'
'Slawin, Alexandra M. Z.'
'Woollins, J. Derek'
'Gritsan, Nina P.'
'Zibarev, Andrey V.'
'Semenov, Nikolay A.'

_publ_section_title
;
 Chalcogen-bonded donor--acceptor complexes of
 5,6-dicyano[1,2,5]selenadiazolo[3,4-b]pyrazine with halide ions
;
_journal_issue 30
_journal_name_full 'New Journal of Chemistry'
_journal_page_first 14490
_journal_page_last 14501
_journal_paper_doi 10.1039/D2NJ02345H
_journal_volume 46
_journal_year 2022
_chemical_formula_sum 'C18 H24 Br K N6 O6 Se'
_chemical_formula_weight 618.40
_chemical_name_common
;
potassium 1-bromo-5,6-dicyano[1,2,5]selenadiazolo[3,4-b]pyrazolide potassium with 18-crown-6
;
_chemical_name_systematic
;      	
potassium 1-bromo-5,6-dicyano[1,2,5]selenadiazolo[3,4-b]pyrazolide potassium with 18-crown-6
;
_space_group_crystal_system triclinic
_space_group_IT_number 2
_space_group_name_Hall '-P 1'
_space_group_name_H-M_alt 'P -1'
_atom_sites_solution_hydrogens geom
_audit_creation_date 2022-04-21
_audit_creation_method
;
Olex2 1.3
(compiled 2020.11.12 svn.r5f609507 for OlexSys, GUI svn.r6408)
;
_audit_update_record
;
2022-04-22 deposited with the CCDC.	2022-07-03 downloaded from the CCDC.
;
_cell_angle_alpha 106.379(7)
_cell_angle_beta 92.267(8)
_cell_angle_gamma 104.840(7)
_cell_formula_units_Z 2
_cell_length_a 7.5052(5)
_cell_length_b 10.9758(8)
_cell_length_c 16.5976(17)
_cell_measurement_reflns_used 179
_cell_measurement_temperature 173
_cell_measurement_theta_max 25.4
_cell_measurement_theta_min 2.7
_cell_volume 1258.75(19)
_computing_cell_refinement
;
CrystalClear-SM Expert 2.1 b45 (Rigaku, 2015)
;
_computing_data_collection
;
CrystalClear-SM Expert 2.1 b45 (Rigaku, 2015)
;
_computing_data_reduction
;
CrystalClear-SM Expert 2.1 b45 (Rigaku, 2015)
;
_computing_structure_refinement 'SHELXL-2018/3 (Sheldrick, 2018)'
_computing_structure_solution 'SHELXT 2014/5 (Sheldrick, 2014)'
_diffrn_ambient_temperature 173(2)
_diffrn_detector_area_resol_mean 13.6612
_diffrn_measured_fraction_theta_full 0.972
_diffrn_measured_fraction_theta_max 0.960
_diffrn_measurement_device
;
SCXMini: Fixed Chi 2 circle
;
_diffrn_measurement_device_type
;
Rigaku Mercury2 (2x2 bin mode)
;
_diffrn_measurement_method 'profile data from \w-scans'
_diffrn_radiation_type MoK\a
_diffrn_radiation_wavelength 0.71075
_diffrn_reflns_av_R_equivalents 0.0246
_diffrn_reflns_av_unetI/netI 0.032
_diffrn_reflns_Laue_measured_fraction_full 0.972
_diffrn_reflns_Laue_measured_fraction_max 0.960
_diffrn_reflns_limit_h_max 9
_diffrn_reflns_limit_h_min -9
_diffrn_reflns_limit_k_max 13
_diffrn_reflns_limit_k_min -13
_diffrn_reflns_limit_l_max 19
_diffrn_reflns_limit_l_min -20
_diffrn_reflns_number 10614
_diffrn_reflns_point_group_measured_fraction_full 0.972
_diffrn_reflns_point_group_measured_fraction_max 0.960
_diffrn_reflns_theta_full 25.242
_diffrn_reflns_theta_max 25.540
_diffrn_reflns_theta_min 2.749
_exptl_absorpt_coefficient_mu 3.288
_exptl_absorpt_correction_T_max 1.000
_exptl_absorpt_correction_T_min 0.789
_exptl_absorpt_correction_type multi-scan
_exptl_crystal_colour Red
_exptl_crystal_density_diffrn 1.632
_exptl_crystal_description Prism
_exptl_crystal_F_000 620
_exptl_crystal_size_max 0.58
_exptl_crystal_size_mid 0.43
_exptl_crystal_size_min 0.25
_refine_diff_density_max 0.345
_refine_diff_density_min -0.406
_refine_diff_density_rms 0.040
_refine_ls_extinction_method none
_refine_ls_goodness_of_fit_ref 1.027
_refine_ls_hydrogen_treatment constr
_refine_ls_matrix_type full
_refine_ls_number_parameters 301
_refine_ls_number_reflns 4522
_refine_ls_number_restraints 0
_refine_ls_restrained_S_all 1.027
_refine_ls_R_factor_all 0.0310
_refine_ls_R_factor_gt 0.0226
_refine_ls_shift/su_max 0.001
_refine_ls_shift/su_mean 0.000
_refine_ls_structure_factor_coef Fsqd
_refine_ls_weighting_details 'w=1/[\s^2^(Fo^2^)+(0.0364P)^2^+0.0208P] where P=(Fo^2^+2Fc^2^)/3'
_refine_ls_weighting_scheme calc
_refine_ls_wR_factor_gt 0.0570
_refine_ls_wR_factor_ref 0.0594
_reflns_Friedel_coverage 0.000
_reflns_number_gt 3790
_reflns_number_total 4522
_reflns_threshold_expression 'I > 2\s(I)'
_cod_data_source_file d2nj02345h2.cif
_cod_data_source_block 1-Br_K(18-c-6)
_cod_depositor_comments
;
The following automatic conversions were performed:

data item '_exptl_absorpt_correction_type' value 'Multi-scan' was
changed to 'multi-scan' in accordance with the
/home/data/users/saulius/crontab/automatic-downloads/rss-feeds/RSC/lib/dictionaries/cif_core.dic
dictionary named 'cif_core.dic' version 2.4.2 last updated on
2011-04-26.

Automatic conversion script
Id: cif_fix_values 7556 2019-12-06 15:28:31Z antanas 
;
_cod_database_code 7061691
_shelx_shelxl_version_number 2018/3
_shelx_space_group_comment
;
The symmetry employed for this shelxl refinement is uniquely defined
by the following loop, which should always be used as a source of
symmetry information in preference to the above space-group names.
They are only intended as comments.
;

loop_
_space_group_symop_operation_xyz
'x, y, z'
'-x, -y, -z'

loop_
_atom_site_label
_atom_site_type_symbol
_atom_site_fract_x
_atom_site_fract_y
_atom_site_fract_z
_atom_site_U_iso_or_equiv
_atom_site_adp_type
_atom_site_occupancy
_atom_site_site_symmetry_order
_atom_site_calc_flag
_atom_site_refinement_flags_posn
_atom_site_refinement_flags_adp
_atom_site_refinement_flags_occupancy
_atom_site_disorder_assembly
_atom_site_disorder_group
Br34 Br 0.03858(3) 0.45442(2) 0.31052(2) 0.04803(8) Uani 1 1 d . . . . .
Se3 Se 0.84638(3) 0.62161(2) 0.51785(2) 0.04169(7) Uani 1 1 d . . . . .
K14 K 1.000000 1.000000 0.500000 0.04338(14) Uani 1 2 d S . P . .
K24 K 0.000000 0.000000 0.000000 0.03824(13) Uani 1 2 d S . P . .
O16 O 0.9698(2) 1.02404(14) 0.67374(8) 0.0524(4) Uani 1 1 d . . . . .
O19 O 1.17155(18) 0.86312(13) 0.57930(8) 0.0451(3) Uani 1 1 d . . . . .
O22 O 1.26202(19) 0.88986(13) 0.41949(9) 0.0470(3) Uani 1 1 d . . . . .
O26 O -0.1045(2) -0.23051(14) 0.04201(10) 0.0581(4) Uani 1 1 d . . . . .
O29 O -0.27109(18) -0.03450(13) 0.10860(9) 0.0484(3) Uani 1 1 d . . . . .
O32 O -0.21499(18) 0.17974(12) 0.04051(8) 0.0430(3) Uani 1 1 d . . . . .
N2 N 0.7904(2) 0.69732(14) 0.44135(10) 0.0416(4) Uani 1 1 d . . . . .
N4 N 0.6957(2) 0.46258(14) 0.46500(10) 0.0387(3) Uani 1 1 d . . . . .
N6 N 0.5021(2) 0.36539(14) 0.33619(9) 0.0348(3) Uani 1 1 d . . . . .
N9 N 0.5973(2) 0.62411(15) 0.31244(10) 0.0398(3) Uani 1 1 d . . . . .
N11 N 0.2345(2) 0.19020(17) 0.15074(11) 0.0515(4) Uani 1 1 d . . . . .
N13 N 0.3407(3) 0.5491(2) 0.12364(15) 0.0787(7) Uani 1 1 d . . . . .
C1 C 0.6701(2) 0.60131(16) 0.38163(11) 0.0329(4) Uani 1 1 d . . . . .
C5 C 0.6205(2) 0.47328(17) 0.39457(11) 0.0316(4) Uani 1 1 d . . . . .
C7 C 0.4357(2) 0.39077(16) 0.27078(11) 0.0330(4) Uani 1 1 d . . . . .
C8 C 0.4818(2) 0.51928(18) 0.25899(11) 0.0378(4) Uani 1 1 d . . . . .
C10 C 0.3169(3) 0.27894(19) 0.20443(12) 0.0391(4) Uani 1 1 d . . . . .
C12 C 0.3996(3) 0.5372(2) 0.18385(14) 0.0505(5) Uani 1 1 d . . . . .
C15 C 0.8033(3) 1.0497(3) 0.70148(14) 0.0626(6) Uani 1 1 d . . . . .
H15A H 0.814148 1.076157 0.762781 0.075 Uiso 1 1 calc R U . . .
H15B H 0.700622 0.970244 0.679779 0.075 Uiso 1 1 calc R U . . .
C17 C 1.0113(4) 0.9195(2) 0.69831(13) 0.0580(6) Uani 1 1 d . . . . .
H17A H 0.913261 0.838108 0.673445 0.070 Uiso 1 1 calc R U . . .
H17B H 1.019837 0.939704 0.759361 0.070 Uiso 1 1 calc R U . . .
C18 C 1.1889(4) 0.9033(2) 0.66931(13) 0.0598(6) Uani 1 1 d . . . . .
H18A H 1.285223 0.986214 0.691772 0.072 Uiso 1 1 calc R U . . .
H18B H 1.223990 0.837300 0.689912 0.072 Uiso 1 1 calc R U . . .
C20 C 1.3439(3) 0.8552(2) 0.54864(15) 0.0520(5) Uani 1 1 d . . . . .
H20A H 1.395347 0.799615 0.573451 0.062 Uiso 1 1 calc R U . . .
H20B H 1.431050 0.942751 0.565218 0.062 Uiso 1 1 calc R U . . .
C21 C 1.3177(3) 0.7997(2) 0.45544(15) 0.0533(5) Uani 1 1 d . . . . .
H21A H 1.432784 0.785707 0.435551 0.064 Uiso 1 1 calc R U . . .
H21B H 1.223422 0.715236 0.438324 0.064 Uiso 1 1 calc R U . . .
C23 C 1.2320(4) 0.8437(3) 0.32921(14) 0.0634(6) Uani 1 1 d . . . . .
H23A H 1.126415 0.765720 0.310282 0.076 Uiso 1 1 calc R U . . .
H23B H 1.340437 0.820427 0.306976 0.076 Uiso 1 1 calc R U . . .
C25 C 0.0317(3) -0.2997(2) 0.04090(16) 0.0594(6) Uani 1 1 d . . . . .
H25A H -0.025173 -0.387640 0.044451 0.071 Uiso 1 1 calc R U . . .
H25B H 0.126280 -0.253229 0.088981 0.071 Uiso 1 1 calc R U . . .
C27 C -0.2223(3) -0.2397(2) 0.10555(18) 0.0665(6) Uani 1 1 d . . . . .
H27A H -0.149824 -0.201282 0.160846 0.080 Uiso 1 1 calc R U . . .
H27B H -0.283737 -0.331811 0.098832 0.080 Uiso 1 1 calc R U . . .
C28 C -0.3628(3) -0.1683(2) 0.09907(16) 0.0604(6) Uani 1 1 d . . . . .
H28A H -0.438105 -0.208493 0.044489 0.073 Uiso 1 1 calc R U . . .
H28B H -0.443928 -0.173773 0.142784 0.073 Uiso 1 1 calc R U . . .
C30 C -0.3930(3) 0.0467(2) 0.11653(13) 0.0481(5) Uani 1 1 d . . . . .
H30A H -0.451491 0.049723 0.167874 0.058 Uiso 1 1 calc R U . . .
H30B H -0.489623 0.010694 0.068774 0.058 Uiso 1 1 calc R U . . .
C31 C -0.2843(3) 0.1825(2) 0.11936(13) 0.0492(5) Uani 1 1 d . . . . .
H31A H -0.363012 0.241565 0.131050 0.059 Uiso 1 1 calc R U . . .
H31B H -0.181715 0.215404 0.164351 0.059 Uiso 1 1 calc R U . . .
C33 C -0.1170(3) 0.3087(2) 0.03934(15) 0.0571(6) Uani 1 1 d . . . . .
H33A H -0.020906 0.349561 0.087224 0.068 Uiso 1 1 calc R U . . .
H33B H -0.201688 0.363201 0.043818 0.068 Uiso 1 1 calc R U . . .

loop_
_atom_site_aniso_label
_atom_site_aniso_U_11
_atom_site_aniso_U_22
_atom_site_aniso_U_33
_atom_site_aniso_U_23
_atom_site_aniso_U_13
_atom_site_aniso_U_12
Br34 0.04375(12) 0.04292(13) 0.05082(13) 0.00605(9) 0.00823(9) 0.00933(9)
Se3 0.03941(12) 0.03389(11) 0.04424(12) 0.01006(8) -0.00399(8) 0.00050(8)
K14 0.0532(4) 0.0467(3) 0.0402(3) 0.0216(3) 0.0082(3) 0.0213(3)
K24 0.0390(3) 0.0321(3) 0.0384(3) 0.0073(2) 0.0070(2) 0.0042(2)
O16 0.0567(9) 0.0541(9) 0.0446(8) 0.0218(6) 0.0039(7) 0.0049(7)
O19 0.0431(8) 0.0422(7) 0.0458(7) 0.0166(6) -0.0099(6) 0.0033(6)
O22 0.0477(8) 0.0396(8) 0.0499(8) 0.0094(6) 0.0053(6) 0.0101(6)
O26 0.0595(9) 0.0477(9) 0.0762(10) 0.0295(8) 0.0256(8) 0.0160(7)
O29 0.0355(7) 0.0469(8) 0.0594(8) 0.0165(6) 0.0086(6) 0.0049(6)
O32 0.0425(7) 0.0370(7) 0.0433(7) 0.0075(5) 0.0052(6) 0.0054(6)
N2 0.0393(9) 0.0286(8) 0.0500(9) 0.0095(7) -0.0011(7) 0.0013(6)
N4 0.0374(8) 0.0304(8) 0.0450(9) 0.0124(7) 0.0012(7) 0.0032(6)
N6 0.0317(8) 0.0273(8) 0.0412(8) 0.0088(6) 0.0022(6) 0.0032(6)
N9 0.0347(8) 0.0325(8) 0.0514(9) 0.0170(7) 0.0015(7) 0.0039(6)
N11 0.0489(10) 0.0454(10) 0.0473(10) 0.0036(8) 0.0006(8) 0.0032(8)
N13 0.0725(14) 0.0824(16) 0.0777(15) 0.0509(13) -0.0162(12) -0.0107(11)
C1 0.0280(9) 0.0266(9) 0.0425(10) 0.0095(7) 0.0054(7) 0.0060(7)
C5 0.0263(8) 0.0274(9) 0.0393(9) 0.0091(7) 0.0047(7) 0.0054(6)
C7 0.0277(9) 0.0294(9) 0.0374(9) 0.0074(7) 0.0049(7) 0.0030(7)
C8 0.0315(9) 0.0380(10) 0.0430(10) 0.0154(8) 0.0031(8) 0.0051(8)
C10 0.0352(10) 0.0390(11) 0.0397(10) 0.0106(8) 0.0062(8) 0.0054(8)
C12 0.0454(12) 0.0457(12) 0.0570(13) 0.0266(10) -0.0041(10) -0.0039(9)
C15 0.0592(14) 0.0791(17) 0.0380(11) 0.0136(11) 0.0088(10) 0.0038(12)
C17 0.0803(17) 0.0514(13) 0.0328(10) 0.0184(9) -0.0071(10) -0.0023(11)
C18 0.0757(16) 0.0526(13) 0.0452(12) 0.0199(10) -0.0208(11) 0.0061(11)
C20 0.0397(11) 0.0365(11) 0.0795(15) 0.0249(10) -0.0097(10) 0.0047(8)
C21 0.0456(12) 0.0351(11) 0.0790(16) 0.0161(10) 0.0085(11) 0.0120(9)
C23 0.0619(15) 0.0634(15) 0.0528(13) -0.0005(11) 0.0125(11) 0.0158(12)
C25 0.0631(14) 0.0416(12) 0.0798(16) 0.0274(11) 0.0173(12) 0.0142(10)
C27 0.0637(15) 0.0525(14) 0.0875(17) 0.0354(13) 0.0262(13) 0.0053(11)
C28 0.0444(12) 0.0542(14) 0.0781(16) 0.0229(11) 0.0175(11) 0.0011(10)
C30 0.0365(10) 0.0672(14) 0.0411(10) 0.0167(9) 0.0084(8) 0.0145(9)
C31 0.0478(11) 0.0542(13) 0.0417(11) 0.0050(9) 0.0058(9) 0.0178(9)
C33 0.0574(13) 0.0341(11) 0.0751(15) 0.0103(10) 0.0115(11) 0.0111(9)

loop_
_atom_type_symbol
_atom_type_description
_atom_type_scat_dispersion_real
_atom_type_scat_dispersion_imag
_atom_type_scat_source
C C 0.0033 0.0016 'International Tables Vol C Tables 4.2.6.8 and 6.1.1.4'
H H 0.0000 0.0000 'International Tables Vol C Tables 4.2.6.8 and 6.1.1.4'
Br Br -0.2901 2.4595 'International Tables Vol C Tables 4.2.6.8 and 6.1.1.4'
K K 0.2009 0.2494 'International Tables Vol C Tables 4.2.6.8 and 6.1.1.4'
N N 0.0061 0.0033 'International Tables Vol C Tables 4.2.6.8 and 6.1.1.4'
O O 0.0106 0.0060 'International Tables Vol C Tables 4.2.6.8 and 6.1.1.4'
Se Se -0.0929 2.2259 'International Tables Vol C Tables 4.2.6.8 and 6.1.1.4'

loop_
_geom_angle_atom_site_label_1
_geom_angle_atom_site_label_2
_geom_angle_atom_site_label_3
_geom_angle
_geom_angle_site_symmetry_1
_geom_angle_site_symmetry_3
_geom_angle_publ_flag
N4 Se3 N2 95.41(7) . . ?
O19 K14 O19 180.0 2_776 . ?
O19 K14 O22 118.11(4) 2_776 . ?
O19 K14 O22 61.89(4) . . ?
O19 K14 O22 61.89(4) 2_776 2_776 ?
O19 K14 O22 118.11(4) . 2_776 ?
O22 K14 O22 180.0 . 2_776 ?
O19 K14 O16 60.04(4) 2_776 2_776 ?
O19 K14 O16 119.96(4) . 2_776 ?
O22 K14 O16 59.60(4) . 2_776 ?
O22 K14 O16 120.41(4) 2_776 2_776 ?
O19 K14 O16 119.96(4) 2_776 . ?
O19 K14 O16 60.04(4) . . ?
O22 K14 O16 120.40(4) . . ?
O22 K14 O16 59.60(4) 2_776 . ?
O16 K14 O16 180.00(6) 2_776 . ?
O19 K14 N2 111.17(4) 2_776 . ?
O19 K14 N2 68.83(4) . . ?
O22 K14 N2 77.89(4) . . ?
O22 K14 N2 102.11(4) 2_776 . ?
O16 K14 N2 86.99(4) 2_776 . ?
O16 K14 N2 93.01(4) . . ?
O19 K14 N2 68.83(4) 2_776 2_776 ?
O19 K14 N2 111.17(4) . 2_776 ?
O22 K14 N2 102.11(4) . 2_776 ?
O22 K14 N2 77.89(4) 2_776 2_776 ?
O16 K14 N2 93.01(4) 2_776 2_776 ?
O16 K14 N2 86.99(4) . 2_776 ?
N2 K14 N2 180.0 . 2_776 ?
O19 K14 C20 22.02(5) 2_776 2_776 ?
O19 K14 C20 157.98(5) . 2_776 ?
O22 K14 C20 138.10(5) . 2_776 ?
O22 K14 C20 41.90(5) 2_776 2_776 ?
O16 K14 C20 78.52(5) 2_776 2_776 ?
O16 K14 C20 101.48(5) . 2_776 ?
N2 K14 C20 102.80(4) . 2_776 ?
N2 K14 C20 77.20(4) 2_776 2_776 ?
O19 K14 C20 157.98(5) 2_776 . ?
O19 K14 C20 22.02(5) . . ?
O22 K14 C20 41.90(5) . . ?
O22 K14 C20 138.10(5) 2_776 . ?
O16 K14 C20 101.48(5) 2_776 . ?
O16 K14 C20 78.52(5) . . ?
N2 K14 C20 77.20(4) . . ?
N2 K14 C20 102.80(4) 2_776 . ?
C20 K14 C20 180.00(5) 2_776 . ?
O26 K24 O26 180.0 2 . ?
O26 K24 O29 59.52(4) 2 2 ?
O26 K24 O29 120.48(4) . 2 ?
O26 K24 O29 120.48(4) 2 . ?
O26 K24 O29 59.52(4) . . ?
O29 K24 O29 180.0 2 . ?
O26 K24 O32 60.94(4) 2 . ?
O26 K24 O32 119.06(4) . . ?
O29 K24 O32 119.38(4) 2 . ?
O29 K24 O32 60.62(4) . . ?
O26 K24 O32 119.06(4) 2 2 ?
O26 K24 O32 60.94(4) . 2 ?
O29 K24 O32 60.62(4) 2 2 ?
O29 K24 O32 119.38(4) . 2 ?
O32 K24 O32 180.0 . 2 ?
O26 K24 N11 75.89(5) 2 . ?
O26 K24 N11 104.11(5) . . ?
O29 K24 N11 94.76(5) 2 . ?
O29 K24 N11 85.24(5) . . ?
O32 K24 N11 81.19(5) . . ?
O32 K24 N11 98.81(5) 2 . ?
O26 K24 N11 104.11(5) 2 2 ?
O26 K24 N11 75.89(5) . 2 ?
O29 K24 N11 85.24(5) 2 2 ?
O29 K24 N11 94.76(5) . 2 ?
O32 K24 N11 98.81(5) . 2 ?
O32 K24 N11 81.19(5) 2 2 ?
N11 K24 N11 180.00(6) . 2 ?
C15 O16 C17 112.92(17) . . ?
C15 O16 K14 114.50(12) . . ?
C17 O16 K14 113.11(12) . . ?
C20 O19 C18 111.65(16) . . ?
C20 O19 K14 111.31(11) . . ?
C18 O19 K14 116.65(12) . . ?
C21 O22 C23 112.91(17) . . ?
C21 O22 K14 114.83(12) . . ?
C23 O22 K14 116.50(12) . . ?
C27 O26 C25 113.89(18) . . ?
C27 O26 K24 119.72(13) . . ?
C25 O26 K24 116.29(12) . . ?
C28 O29 C30 113.35(15) . . ?
C28 O29 K24 113.98(12) . . ?
C30 O29 K24 116.60(11) . . ?
C31 O32 C33 111.51(15) . . ?
C31 O32 K24 110.76(11) . . ?
C33 O32 K24 112.41(11) . . ?
C1 N2 Se3 105.47(12) . . ?
C1 N2 K14 144.28(12) . . ?
Se3 N2 K14 110.22(6) . . ?
C5 N4 Se3 105.34(12) . . ?
C7 N6 C5 114.22(15) . . ?
C8 N9 C1 114.13(15) . . ?
C10 N11 K24 168.69(17) . . ?
N2 C1 N9 121.44(16) . . ?
N2 C1 C5 116.20(16) . . ?
N9 C1 C5 122.36(15) . . ?
N4 C5 N6 120.78(15) . . ?
N4 C5 C1 117.52(15) . . ?
N6 C5 C1 121.69(15) . . ?
N6 C7 C8 123.97(16) . . ?
N6 C7 C10 116.81(16) . . ?
C8 C7 C10 119.11(16) . . ?
N9 C8 C7 123.58(17) . . ?
N9 C8 C12 116.73(17) . . ?
C7 C8 C12 119.69(16) . . ?
N11 C10 C7 175.5(2) . . ?
N13 C12 C8 177.3(3) . . ?
O16 C15 C23 109.20(18) . 2_776 ?
O16 C15 H15A 109.8 . . ?
C23 C15 H15A 109.8 2_776 . ?
O16 C15 H15B 109.8 . . ?
C23 C15 H15B 109.8 2_776 . ?
H15A C15 H15B 108.3 . . ?
O16 C17 C18 108.95(17) . . ?
O16 C17 H17A 109.9 . . ?
C18 C17 H17A 109.9 . . ?
O16 C17 H17B 109.9 . . ?
C18 C17 H17B 109.9 . . ?
H17A C17 H17B 108.3 . . ?
O19 C18 C17 109.83(17) . . ?
O19 C18 H18A 109.7 . . ?
C17 C18 H18A 109.7 . . ?
O19 C18 H18B 109.7 . . ?
C17 C18 H18B 109.7 . . ?
H18A C18 H18B 108.2 . . ?
O19 C20 C21 110.37(16) . . ?
O19 C20 K14 46.66(8) . . ?
C21 C20 K14 80.56(11) . . ?
O19 C20 H20A 109.6 . . ?
C21 C20 H20A 109.6 . . ?
K14 C20 H20A 155.8 . . ?
O19 C20 H20B 109.6 . . ?
C21 C20 H20B 109.6 . . ?
K14 C20 H20B 87.8 . . ?
H20A C20 H20B 108.1 . . ?
O22 C21 C20 109.00(16) . . ?
O22 C21 H21A 109.9 . . ?
C20 C21 H21A 109.9 . . ?
O22 C21 H21B 109.9 . . ?
C20 C21 H21B 109.9 . . ?
H21A C21 H21B 108.3 . . ?
O22 C23 C15 108.37(18) . 2_776 ?
O22 C23 H23A 110.0 . . ?
C15 C23 H23A 110.0 2_776 . ?
O22 C23 H23B 110.0 . . ?
C15 C23 H23B 110.0 2_776 . ?
H23A C23 H23B 108.4 . . ?
O26 C25 C33 108.58(19) . 2 ?
O26 C25 H25A 110.0 . . ?
C33 C25 H25A 110.0 2 . ?
O26 C25 H25B 110.0 . . ?
C33 C25 H25B 110.0 2 . ?
H25A C25 H25B 108.4 . . ?
O26 C27 C28 109.4(2) . . ?
O26 C27 H27A 109.8 . . ?
C28 C27 H27A 109.8 . . ?
O26 C27 H27B 109.8 . . ?
C28 C27 H27B 109.8 . . ?
H27A C27 H27B 108.2 . . ?
O29 C28 C27 109.06(18) . . ?
O29 C28 H28A 109.9 . . ?
C27 C28 H28A 109.9 . . ?
O29 C28 H28B 109.9 . . ?
C27 C28 H28B 109.9 . . ?
H28A C28 H28B 108.3 . . ?
O29 C30 C31 108.79(16) . . ?
O29 C30 H30A 109.9 . . ?
C31 C30 H30A 109.9 . . ?
O29 C30 H30B 109.9 . . ?
C31 C30 H30B 109.9 . . ?
H30A C30 H30B 108.3 . . ?
O32 C31 C30 109.75(16) . . ?
O32 C31 H31A 109.7 . . ?
C30 C31 H31A 109.7 . . ?
O32 C31 H31B 109.7 . . ?
C30 C31 H31B 109.7 . . ?
H31A C31 H31B 108.2 . . ?
O32 C33 C25 109.65(17) . 2 ?
O32 C33 H33A 109.7 . . ?
C25 C33 H33A 109.7 2 . ?
O32 C33 H33B 109.7 . . ?
C25 C33 H33B 109.7 2 . ?
H33A C33 H33B 108.2 . . ?

loop_
_geom_bond_atom_site_label_1
_geom_bond_atom_site_label_2
_geom_bond_distance
_geom_bond_site_symmetry_2
_geom_bond_publ_flag
Se3 N4 1.7725(15) . ?
Se3 N2 1.7920(16) . ?
K14 O19 2.7602(13) 2_776 ?
K14 O19 2.7602(13) . ?
K14 O22 2.7620(14) . ?
K14 O22 2.7621(14) 2_776 ?
K14 O16 2.8442(14) 2_776 ?
K14 O16 2.8443(14) . ?
K14 N2 3.1365(15) . ?
K14 N2 3.1365(15) 2_776 ?
K14 C20 3.535(2) 2_776 ?
K14 C20 3.535(2) . ?
K24 O26 2.7430(14) 2 ?
K24 O26 2.7431(14) . ?
K24 O29 2.7950(13) 2 ?
K24 O29 2.7951(13) . ?
K24 O32 2.8135(13) . ?
K24 O32 2.8135(13) 2 ?
K24 N11 2.9223(17) . ?
K24 N11 2.9223(17) 2 ?
O16 C15 1.416(3) . ?
O16 C17 1.420(3) . ?
O19 C20 1.423(3) . ?
O19 C18 1.424(3) . ?
O22 C21 1.426(3) . ?
O22 C23 1.428(3) . ?
O26 C27 1.412(3) . ?
O26 C25 1.419(3) . ?
O29 C28 1.414(3) . ?
O29 C30 1.418(2) . ?
O32 C31 1.423(2) . ?
O32 C33 1.424(2) . ?
N2 C1 1.327(2) . ?
N4 C5 1.326(2) . ?
N6 C7 1.305(2) . ?
N6 C5 1.370(2) . ?
N9 C8 1.310(2) . ?
N9 C1 1.365(2) . ?
N11 C10 1.133(2) . ?
N13 C12 1.131(3) . ?
C1 C5 1.438(2) . ?
C7 C8 1.435(3) . ?
C7 C10 1.454(2) . ?
C8 C12 1.454(3) . ?
C15 C23 1.477(4) 2_776 ?
C15 H15A 0.9700 . ?
C15 H15B 0.9700 . ?
C17 C18 1.471(4) . ?
C17 H17A 0.9700 . ?
C17 H17B 0.9700 . ?
C18 H18A 0.9700 . ?
C18 H18B 0.9700 . ?
C20 C21 1.478(3) . ?
C20 H20A 0.9700 . ?
C20 H20B 0.9700 . ?
C21 H21A 0.9700 . ?
C21 H21B 0.9700 . ?
C23 H23A 0.9700 . ?
C23 H23B 0.9700 . ?
C25 C33 1.489(3) 2 ?
C25 H25A 0.9700 . ?
C25 H25B 0.9700 . ?
C27 C28 1.483(4) . ?
C27 H27A 0.9700 . ?
C27 H27B 0.9700 . ?
C28 H28A 0.9700 . ?
C28 H28B 0.9700 . ?
C30 C31 1.491(3) . ?
C30 H30A 0.9700 . ?
C30 H30B 0.9700 . ?
C31 H31A 0.9700 . ?
C31 H31B 0.9700 . ?
C33 H33A 0.9700 . ?
C33 H33B 0.9700 . ?

loop_
_geom_torsion_atom_site_label_1
_geom_torsion_atom_site_label_2
_geom_torsion_atom_site_label_3
_geom_torsion_atom_site_label_4
_geom_torsion
_geom_torsion_site_symmetry_1
_geom_torsion_site_symmetry_2
_geom_torsion_site_symmetry_3
_geom_torsion_site_symmetry_4
_geom_torsion_publ_flag
N4 Se3 N2 C1 -1.63(13) . . . . ?
N4 Se3 N2 K14 176.94(7) . . . . ?
N2 Se3 N4 C5 2.21(12) . . . . ?
Se3 N2 C1 N9 -179.86(14) . . . . ?
K14 N2 C1 N9 2.4(3) . . . . ?
Se3 N2 C1 C5 0.64(18) . . . . ?
K14 N2 C1 C5 -177.06(13) . . . . ?
C8 N9 C1 N2 179.53(16) . . . . ?
C8 N9 C1 C5 -1.0(2) . . . . ?
Se3 N4 C5 N6 176.87(13) . . . . ?
Se3 N4 C5 C1 -2.27(18) . . . . ?
C7 N6 C5 N4 178.70(16) . . . . ?
C7 N6 C5 C1 -2.2(2) . . . . ?
N2 C1 C5 N4 1.2(2) . . . . ?
N9 C1 C5 N4 -178.33(16) . . . . ?
N2 C1 C5 N6 -177.97(15) . . . . ?
N9 C1 C5 N6 2.5(3) . . . . ?
C5 N6 C7 C8 0.7(2) . . . . ?
C5 N6 C7 C10 176.84(15) . . . . ?
C1 N9 C8 C7 -0.6(3) . . . . ?
C1 N9 C8 C12 -179.95(17) . . . . ?
N6 C7 C8 N9 0.8(3) . . . . ?
C10 C7 C8 N9 -175.30(17) . . . . ?
N6 C7 C8 C12 -179.84(18) . . . . ?
C10 C7 C8 C12 4.1(3) . . . . ?
C17 O16 C15 C23 -178.12(17) . . . 2_776 ?
K14 O16 C15 C23 -46.7(2) . . . 2_776 ?
C15 O16 C17 C18 -178.09(17) . . . . ?
K14 O16 C17 C18 49.85(18) . . . . ?
C20 O19 C18 C17 175.89(16) . . . . ?
K14 O19 C18 C17 46.3(2) . . . . ?
O16 C17 C18 O19 -64.2(2) . . . . ?
C18 O19 C20 C21 173.93(16) . . . . ?
K14 O19 C20 C21 -53.77(17) . . . . ?
C18 O19 C20 K14 -132.29(16) . . . . ?
C23 O22 C21 C20 -179.58(17) . . . . ?
K14 O22 C21 C20 -42.75(19) . . . . ?
O19 C20 C21 O22 65.7(2) . . . . ?
K14 C20 C21 O22 29.20(13) . . . . ?
C21 O22 C23 C15 -173.50(18) . . . 2_776 ?
K14 O22 C23 C15 50.4(2) . . . 2_776 ?
C27 O26 C25 C33 167.19(19) . . . 2 ?
K24 O26 C25 C33 -47.4(2) . . . 2 ?
C25 O26 C27 C28 -177.98(19) . . . . ?
K24 O26 C27 C28 37.9(2) . . . . ?
C30 O29 C28 C27 -170.76(18) . . . . ?
K24 O29 C28 C27 52.7(2) . . . . ?
O26 C27 C28 O29 -59.2(3) . . . . ?
C28 O29 C30 C31 -175.61(17) . . . . ?
K24 O29 C30 C31 -40.28(18) . . . . ?
C33 O32 C31 C30 177.44(17) . . . . ?
K24 O32 C31 C30 -56.57(17) . . . . ?
O29 C30 C31 O32 65.7(2) . . . . ?
C31 O32 C33 C25 174.61(18) . . . 2 ?
K24 O32 C33 C25 49.5(2) . . . 2 ?
